data_7702980
loop_
_publ_author_name
'Welsh, Athi'
'Rylands, Laa-Iqa'
'Arion, Vladimir B.'
'Prince, Sharon'
'Smith, Gregory S.'

_publ_section_title
;
 Synthesis and antiproliferative activity of benzimidazole-based,
 trinuclear neutral cyclometallated and cationic, N<sup>^</sup>N-chelated
 ruthenium(ii) complexes.
;
_journal_issue 4
_journal_name_full 'Dalton transactions (Cambridge, England : 2003)'
_journal_page_first 1143
_journal_page_last 1156
_journal_paper_doi 10.1039/c9dt03902c
_journal_volume 49
_journal_year 2020
_chemical_formula_sum 'C45 H39 N7'
_chemical_formula_weight 677.83
_space_group_crystal_system trigonal
_space_group_IT_number 165
_space_group_name_Hall '-P 3 2"c'
_space_group_name_H-M_alt 'P -3 c 1'
_atom_sites_solution_hydrogens geom
_atom_sites_solution_primary direct
_atom_sites_solution_secondary difmap
_audit_creation_method SHELXL-2014/7
_audit_update_record
;
2019-07-13 deposited with the CCDC.	2019-12-13 downloaded from the CCDC.
;
_cell_angle_alpha 90
_cell_angle_beta 90
_cell_angle_gamma 120
_cell_formula_units_Z 4
_cell_length_a 15.9799(10)
_cell_length_b 15.9799(10)
_cell_length_c 15.7925(9)
_cell_measurement_reflns_used 6661
_cell_measurement_temperature 173(2)
_cell_measurement_theta_max 54.64
_cell_measurement_theta_min 5.098
_cell_volume 3492.4(4)
_computing_cell_refinement 'SAINT (7.60a, Bruker AXS Inc., Madison, WI, USA, 2006)'
_computing_data_collection 'SAINT (7.60a, Bruker AXS Inc., Madison, WI, USA, 2006)'
_computing_data_reduction 'SAINT (7.60a, Bruker AXS Inc., Madison, WI, USA, 2006)'
_computing_molecular_graphics 'X-Seed (Barbour, 2001'
_computing_publication_material 'SHELXL-2014/7 (Sheldrick, 2014)'
_computing_structure_refinement 'SHELXL-2014/7 (Sheldrick, 2014)'
_computing_structure_solution 'SHELXS-97 (Sheldrick, 1997)'
_diffrn_ambient_temperature 173(2)
_diffrn_measured_fraction_theta_full 0.998
_diffrn_measured_fraction_theta_max 0.999
_diffrn_measurement_device_type 'Bruker Kappa Duo Apex II Diffractometer'
_diffrn_measurement_method '0.5\% \f scans and \w scans'
_diffrn_radiation_type MoK\a
_diffrn_radiation_wavelength 0.71073
_diffrn_reflns_av_R_equivalents 0.0505
_diffrn_reflns_av_unetI/netI 0.0198
_diffrn_reflns_Laue_measured_fraction_full 0.998
_diffrn_reflns_Laue_measured_fraction_max 0.999
_diffrn_reflns_limit_h_max 21
_diffrn_reflns_limit_h_min -21
_diffrn_reflns_limit_k_max 20
_diffrn_reflns_limit_k_min -21
_diffrn_reflns_limit_l_max 21
_diffrn_reflns_limit_l_min -21
_diffrn_reflns_number 42521
_diffrn_reflns_point_group_measured_fraction_full 0.998
_diffrn_reflns_point_group_measured_fraction_max 0.999
_diffrn_reflns_theta_full 25.242
_diffrn_reflns_theta_max 28.257
_diffrn_reflns_theta_min 1.471
_diffrn_source 'fine-focus sealed tube'
_exptl_absorpt_coefficient_mu 0.078
_exptl_absorpt_correction_T_max 1.000
_exptl_absorpt_correction_T_min 0.908
_exptl_absorpt_correction_type multi-scan
_exptl_absorpt_process_details 'SADABS (Sheldrick, 2001)'
_exptl_crystal_colour colourless
_exptl_crystal_density_diffrn 1.289
_exptl_crystal_density_meas ?
_exptl_crystal_description block
_exptl_crystal_F_000 1432
_exptl_crystal_size_max 0.440
_exptl_crystal_size_mid 0.260
_exptl_crystal_size_min 0.250
_exptl_transmission_factor_max 1.000
_exptl_transmission_factor_min 0.908
_refine_diff_density_max 0.278
_refine_diff_density_min -0.206
_refine_diff_density_rms 0.037
_refine_ls_extinction_method none
_refine_ls_goodness_of_fit_ref 1.031
_refine_ls_hydrogen_treatment constr
_refine_ls_matrix_type full
_refine_ls_number_parameters 157
_refine_ls_number_reflns 2897
_refine_ls_number_restraints 0
_refine_ls_restrained_S_all 1.031
_refine_ls_R_factor_all 0.0515
_refine_ls_R_factor_gt 0.0391
_refine_ls_shift/su_max 0.000
_refine_ls_shift/su_mean 0.000
_refine_ls_structure_factor_coef Fsqd
_refine_ls_weighting_details 'w=1/[\s^2^(Fo^2^)+(0.0447P)^2^+1.0613P] where P=(Fo^2^+2Fc^2^)/3'
_refine_ls_weighting_scheme calc
_refine_ls_wR_factor_gt 0.0930
_refine_ls_wR_factor_ref 0.1016
_reflns_Friedel_coverage 0.000
_reflns_number_gt 2342
_reflns_number_total 2897
_reflns_threshold_expression 'I > 2\s(I)'
_cod_data_source_file c9dt03902c2.cif
_cod_data_source_block LR82
_cod_depositor_comments
;
The following automatic conversions were performed:

data item '_exptl_crystal_density_meas' value 'not measured' was
changed to '?' -- the value is perceived as not measured.

Automatic conversion script
Id: cif_fix_values 7556 2019-12-06 15:28:31Z antanas 

 Adding full bibliography for 7702979--7702980.cif.
;
_cod_original_cell_volume 3492.4(5)
_cod_database_code 7702980
_shelx_shelxl_version_number 2014/7
_shelx_space_group_comment
;
The symmetry employed for this shelxl refinement is uniquely defined
by the following loop, which should always be used as a source of
symmetry information in preference to the above space-group names.
They are only intended as comments.
;
_shelx_estimated_absorpt_t_min 0.967
_shelx_estimated_absorpt_t_max 0.981

loop_
_space_group_symop_operation_xyz
'x, y, z'
'-y, x-y, z'
'-x+y, -x, z'
'x-y, -y, -z+1/2'
'-x, -x+y, -z+1/2'
'y, x, -z+1/2'
'-x, -y, -z'
'y, -x+y, -z'
'x-y, x, -z'
'-x+y, y, z-1/2'
'x, x-y, z-1/2'
'-y, -x, z-1/2'

loop_
_atom_site_label
_atom_site_type_symbol
_atom_site_fract_x
_atom_site_fract_y
_atom_site_fract_z
_atom_site_U_iso_or_equiv
_atom_site_adp_type
_atom_site_occupancy
_atom_site_site_symmetry_order
_atom_site_calc_flag
_atom_site_refinement_flags_posn
_atom_site_refinement_flags_adp
_atom_site_refinement_flags_occupancy
N1 N 0.3333 0.6667 0.34966(10) 0.0215(3) Uani 1 3 d S T P
N2 N 0.42653(7) 0.49447(6) 0.38336(6) 0.0234(2) Uani 1 1 d . . .
N3 N 0.45628(7) 0.37113(7) 0.36967(7) 0.0284(2) Uani 1 1 d . . .
C1 C 0.38314(8) 0.61362(8) 0.32724(7) 0.0231(2) Uani 1 1 d . . .
H1A H 0.4520 0.6599 0.3150 0.028 Uiso 1 1 calc R U .
H1B H 0.3536 0.5746 0.2757 0.028 Uiso 1 1 calc R U .
C2 C 0.37567(8) 0.54752(8) 0.40027(7) 0.0230(2) Uani 1 1 d . . .
H2A H 0.4028 0.5869 0.4520 0.028 Uiso 1 1 calc R U .
H2B H 0.3067 0.5007 0.4111 0.028 Uiso 1 1 calc R U .
C3 C 0.38939(8) 0.39649(8) 0.37288(7) 0.0245(2) Uani 1 1 d . . .
C4 C 0.28517(8) 0.32556(8) 0.36459(7) 0.0254(2) Uani 1 1 d . . .
C5 C 0.22616(9) 0.34006(9) 0.30839(8) 0.0292(3) Uani 1 1 d . . .
H5 H 0.2518 0.3985 0.2770 0.035 Uiso 1 1 calc R U .
C6 C 0.12993(9) 0.26906(9) 0.29827(8) 0.0355(3) Uani 1 1 d . . .
H6 H 0.0900 0.2792 0.2599 0.043 Uiso 1 1 calc R U .
C7 C 0.09192(9) 0.18361(10) 0.34384(8) 0.0383(3) Uani 1 1 d . . .
H7 H 0.0261 0.1353 0.3367 0.046 Uiso 1 1 calc R U .
C8 C 0.15013(10) 0.16875(9) 0.39988(9) 0.0353(3) Uani 1 1 d . . .
H8 H 0.1239 0.1105 0.4315 0.042 Uiso 1 1 calc R U .
C9 C 0.24665(9) 0.23884(9) 0.40990(8) 0.0300(3) Uani 1 1 d . . .
H9 H 0.2865 0.2279 0.4476 0.036 Uiso 1 1 calc R U .
C10 C 0.52635(8) 0.53482(8) 0.38764(7) 0.0240(2) Uani 1 1 d . . .
C11 C 0.60099(8) 0.62935(9) 0.39912(8) 0.0296(3) Uani 1 1 d . . .
H11 H 0.5887 0.6813 0.4062 0.035 Uiso 1 1 calc R U .
C12 C 0.69425(9) 0.64396(9) 0.39971(8) 0.0326(3) Uani 1 1 d . . .
H12 H 0.7471 0.7076 0.4071 0.039 Uiso 1 1 calc R U .
C13 C 0.71279(9) 0.56742(9) 0.38972(8) 0.0310(3) Uani 1 1 d . . .
H13 H 0.7776 0.5802 0.3900 0.037 Uiso 1 1 calc R U .
C14 C 0.63806(9) 0.47382(9) 0.37943(7) 0.0284(3) Uani 1 1 d . . .
H14 H 0.6506 0.4220 0.3731 0.034 Uiso 1 1 calc R U .
C15 C 0.54318(8) 0.45706(8) 0.37862(7) 0.0245(2) Uani 1 1 d . . .

loop_
_atom_site_aniso_label
_atom_site_aniso_U_11
_atom_site_aniso_U_22
_atom_site_aniso_U_33
_atom_site_aniso_U_23
_atom_site_aniso_U_13
_atom_site_aniso_U_12
N1 0.0147(4) 0.0147(4) 0.0351(9) 0.000 0.000 0.0074(2)
N2 0.0197(5) 0.0189(5) 0.0330(5) -0.0006(4) -0.0012(4) 0.0108(4)
N3 0.0265(5) 0.0234(5) 0.0389(5) -0.0023(4) -0.0031(4) 0.0151(4)
C1 0.0196(5) 0.0209(5) 0.0306(5) 0.0021(4) 0.0036(4) 0.0115(4)
C2 0.0223(5) 0.0215(5) 0.0290(5) 0.0003(4) 0.0017(4) 0.0139(4)
C3 0.0250(6) 0.0206(5) 0.0301(5) -0.0004(4) -0.0014(4) 0.0129(5)
C4 0.0229(6) 0.0207(5) 0.0329(6) -0.0030(4) 0.0008(4) 0.0111(5)
C5 0.0254(6) 0.0256(6) 0.0354(6) 0.0005(5) 0.0002(5) 0.0118(5)
C6 0.0254(6) 0.0364(7) 0.0407(7) -0.0024(5) -0.0033(5) 0.0126(5)
C7 0.0248(6) 0.0308(7) 0.0481(7) -0.0042(6) 0.0026(6) 0.0056(5)
C8 0.0344(7) 0.0233(6) 0.0420(7) 0.0021(5) 0.0078(5) 0.0097(5)
C9 0.0313(6) 0.0238(6) 0.0361(6) -0.0008(5) 0.0011(5) 0.0146(5)
C10 0.0216(5) 0.0252(6) 0.0277(5) 0.0000(4) -0.0007(4) 0.0136(5)
C11 0.0252(6) 0.0235(6) 0.0400(6) -0.0031(5) -0.0018(5) 0.0122(5)
C12 0.0230(6) 0.0299(6) 0.0395(7) -0.0033(5) -0.0022(5) 0.0092(5)
C13 0.0223(6) 0.0414(7) 0.0321(6) -0.0019(5) -0.0017(5) 0.0180(5)
C14 0.0283(6) 0.0332(6) 0.0315(6) -0.0025(5) -0.0020(5) 0.0212(5)
C15 0.0254(6) 0.0238(6) 0.0273(5) -0.0009(4) -0.0016(4) 0.0145(5)

loop_
_atom_type_symbol
_atom_type_description
_atom_type_scat_dispersion_real
_atom_type_scat_dispersion_imag
_atom_type_scat_source
C C 0.0033 0.0016 'International Tables Vol C Tables 4.2.6.8 and 6.1.1.4'
H H 0.0000 0.0000 'International Tables Vol C Tables 4.2.6.8 and 6.1.1.4'
N N 0.0061 0.0033 'International Tables Vol C Tables 4.2.6.8 and 6.1.1.4'

loop_
_geom_angle_atom_site_label_1
_geom_angle_atom_site_label_2
_geom_angle_atom_site_label_3
_geom_angle
_geom_angle_site_symmetry_1
_geom_angle_site_symmetry_3
C1 N1 C1 114.37(6) 3_565 2_665
C1 N1 C1 114.37(6) 3_565 .
C1 N1 C1 114.37(6) 2_665 .
C3 N2 C10 105.96(9) . .
C3 N2 C2 129.15(9) . .
C10 N2 C2 124.26(9) . .
C3 N3 C15 104.80(9) . .
N1 C1 C2 109.87(9) . .
N2 C2 C1 112.89(9) . .
N3 C3 N2 113.47(10) . .
N3 C3 C4 122.38(10) . .
N2 C3 C4 124.14(10) . .
C5 C4 C9 119.36(11) . .
C5 C4 C3 121.61(10) . .
C9 C4 C3 118.87(10) . .
C6 C5 C4 120.06(11) . .
C7 C6 C5 120.34(12) . .
C6 C7 C8 119.90(12) . .
C7 C8 C9 120.24(12) . .
C8 C9 C4 120.09(12) . .
C11 C10 N2 132.16(11) . .
C11 C10 C15 122.32(10) . .
N2 C10 C15 105.52(9) . .
C12 C11 C10 116.67(11) . .
C11 C12 C13 121.94(12) . .
C14 C13 C12 120.82(11) . .
C13 C14 C15 118.40(11) . .
N3 C15 C14 129.90(11) . .
N3 C15 C10 110.26(10) . .
C14 C15 C10 119.84(11) . .

loop_
_geom_bond_atom_site_label_1
_geom_bond_atom_site_label_2
_geom_bond_distance
_geom_bond_site_symmetry_2
N1 C1 1.4671(11) 3_565
N1 C1 1.4671(11) 2_665
N1 C1 1.4671(11) .
N2 C3 1.3790(14) .
N2 C10 1.3914(14) .
N2 C2 1.4627(13) .
N3 C3 1.3201(14) .
N3 C15 1.3882(15) .
C1 C2 1.5278(15) .
C3 C4 1.4791(16) .
C4 C5 1.3961(16) .
C4 C9 1.3994(16) .
C5 C6 1.3902(17) .
C6 C7 1.3865(18) .
C7 C8 1.388(2) .
C8 C9 1.3895(18) .
C10 C11 1.3913(16) .
C10 C15 1.4038(15) .
C11 C12 1.3884(16) .
C12 C13 1.4040(17) .
C13 C14 1.3796(17) .
C14 C15 1.4016(16) .

loop_
_geom_torsion_atom_site_label_1
_geom_torsion_atom_site_label_2
_geom_torsion_atom_site_label_3
_geom_torsion_atom_site_label_4
_geom_torsion
_geom_torsion_site_symmetry_1
C1 N1 C1 C2 -89.18(15) 3_565
C1 N1 C1 C2 136.19(12) 2_665
C3 N2 C2 C1 -113.89(12) .
C10 N2 C2 C1 76.49(13) .
N1 C1 C2 N2 -178.17(8) .
C15 N3 C3 N2 0.07(13) .
C15 N3 C3 C4 179.20(10) .
C10 N2 C3 N3 -0.34(13) .
C2 N2 C3 N3 -171.44(10) .
C10 N2 C3 C4 -179.46(10) .
C2 N2 C3 C4 9.45(18) .
N3 C3 C4 C5 -130.14(12) .
N2 C3 C4 C5 48.90(16) .
N3 C3 C4 C9 45.29(16) .
N2 C3 C4 C9 -135.67(12) .
C9 C4 C5 C6 0.47(18) .
C3 C4 C5 C6 175.88(11) .
C4 C5 C6 C7 0.06(19) .
C5 C6 C7 C8 0.0(2) .
C6 C7 C8 C9 -0.6(2) .
C7 C8 C9 C4 1.15(19) .
C5 C4 C9 C8 -1.07(18) .
C3 C4 C9 C8 -176.61(11) .
C3 N2 C10 C11 -178.80(12) .
C2 N2 C10 C11 -7.15(19) .
C3 N2 C10 C15 0.45(12) .
C2 N2 C10 C15 172.10(9) .
N2 C10 C11 C12 -179.69(12) .
C15 C10 C11 C12 1.16(18) .
C10 C11 C12 C13 -0.33(18) .
C11 C12 C13 C14 -0.47(19) .
C12 C13 C14 C15 0.43(18) .
C3 N3 C15 C14 -179.62(12) .
C3 N3 C15 C10 0.23(13) .
C13 C14 C15 N3 -179.78(11) .
C13 C14 C15 C10 0.38(17) .
C11 C10 C15 N3 178.91(11) .
N2 C10 C15 N3 -0.44(12) .
C11 C10 C15 C14 -1.22(17) .
N2 C10 C15 C14 179.44(10) .
